data_7038112
loop_
_publ_author_name
'Kuzyaev, D. M.'
'Balashova, T. V.'
'Burin, M. E.'
'Fukin, G. K.'
'Rumyantcev, R. V.'
'Pushkarev, A. P.'
'Ilichev, V. A.'
'Grishin, I. D.'
'Vorozhtsov, D. L.'
'Bochkarev, M. N.'

_publ_section_title
;
 Synthesis, structure and luminescent properties of lanthanide
 fluoroalkoxides.
;
_journal_issue 8
_journal_name_full 'Dalton transactions (Cambridge, England : 2003)'
_journal_page_first 3464
_journal_page_last 3472
_journal_paper_doi 10.1039/c5dt04636j
_journal_volume 45
_journal_year 2016
_chemical_formula_sum 'C26 H26 F36 O10 Sm2'
_chemical_formula_weight 1483.17
_space_group_crystal_system monoclinic
_space_group_IT_number 14
_space_group_name_Hall '-P 2ybc'
_space_group_name_H-M_alt 'P 1 21/c 1'
_symmetry_space_group_name_Hall '-P 2ybc'
_symmetry_space_group_name_H-M 'P 1 21/c 1'
_atom_sites_solution_hydrogens geom
_atom_sites_solution_primary direct
_atom_sites_solution_secondary difmap
_audit_creation_method SHELXL-2014/7
_audit_update_record
;
2015-11-17 deposited with the CCDC.
2016-01-05 downloaded from the CCDC.
;
_cell_angle_alpha 90
_cell_angle_beta 106.261(4)
_cell_angle_gamma 90
_cell_formula_units_Z 2
_cell_length_a 9.5630(19)
_cell_length_b 17.979(4)
_cell_length_c 13.370(3)
_cell_measurement_reflns_used 900
_cell_measurement_temperature 100(2)
_cell_measurement_theta_max 30
_cell_measurement_theta_min 2
_cell_volume 2206.8(8)
_computing_cell_refinement 'Bruker SMART'
_computing_data_collection 'Bruker SMART'
_computing_data_reduction 'Bruker SHELXTL'
_computing_molecular_graphics 'Bruker SHELXTL'
_computing_publication_material 'Bruker SHELXTL'
_computing_structure_refinement 'SHELXL-97 (Sheldrick, 1997)'
_computing_structure_solution 'SHELXS-97 (Sheldrick, 1990)'
_diffrn_ambient_temperature 100(2)
_diffrn_measured_fraction_theta_full 0.987
_diffrn_measured_fraction_theta_max 0.988
_diffrn_measurement_device_type 'CCD area detector'
_diffrn_measurement_method 'omega scans'
_diffrn_radiation_monochromator graphite
_diffrn_radiation_source 'fine-focus sealed tube'
_diffrn_radiation_type MoK\a
_diffrn_radiation_wavelength 0.71073
_diffrn_reflns_av_R_equivalents 0.0585
_diffrn_reflns_av_unetI/netI 0.0534
_diffrn_reflns_laue_measured_fraction_full 0.987
_diffrn_reflns_laue_measured_fraction_max 0.988
_diffrn_reflns_limit_h_max 12
_diffrn_reflns_limit_h_min -12
_diffrn_reflns_limit_k_max 22
_diffrn_reflns_limit_k_min -22
_diffrn_reflns_limit_l_max 16
_diffrn_reflns_limit_l_min -17
_diffrn_reflns_number 17588
_diffrn_reflns_point_group_measured_fraction_full 0.987
_diffrn_reflns_point_group_measured_fraction_max 0.988
_diffrn_reflns_theta_full 25.242
_diffrn_reflns_theta_max 26.999
_diffrn_reflns_theta_min 2.218
_exptl_absorpt_coefficient_mu 2.836
_exptl_absorpt_correction_T_max 0.6757
_exptl_absorpt_correction_T_min 0.4546
_exptl_absorpt_correction_type multi-scan
_exptl_absorpt_process_details 'SADABS (Sheldrick, 2008a)'
_exptl_crystal_colour colorless
_exptl_crystal_density_diffrn 2.232
_exptl_crystal_density_method 'not measured'
_exptl_crystal_description prism
_exptl_crystal_F_000 1420
_exptl_crystal_size_max 0.330
_exptl_crystal_size_mid 0.200
_exptl_crystal_size_min 0.150
_refine_diff_density_max 1.236
_refine_diff_density_min -1.379
_refine_diff_density_rms 0.123
_refine_ls_extinction_method none
_refine_ls_goodness_of_fit_ref 1.031
_refine_ls_hydrogen_treatment constr
_refine_ls_matrix_type full
_refine_ls_number_parameters 364
_refine_ls_number_reflns 4755
_refine_ls_number_restraints 12
_refine_ls_restrained_S_all 1.030
_refine_ls_R_factor_all 0.0672
_refine_ls_R_factor_gt 0.0479
_refine_ls_shift/su_max 0.001
_refine_ls_shift/su_mean 0.000
_refine_ls_structure_factor_coef Fsqd
_refine_ls_weighting_details 'w=1/[\s^2^(Fo^2^)+(0.0237P)^2^+11.9331P] where P=(Fo^2^+2Fc^2^)/3'
_refine_ls_weighting_scheme calc
_refine_ls_wR_factor_gt 0.0920
_refine_ls_wR_factor_ref 0.0965
_reflns_Friedel_coverage 0.000
_reflns_number_gt 3740
_reflns_number_total 4755
_reflns_threshold_expression 'I > 2\s(I)'
_cod_data_source_file c5dt04636j2.cif
_cod_data_source_block smocf3m
_cod_depositor_comments 'Adding full bibliography for 7038111--7038116.cif.'
_cod_database_code 7038112
_shelx_shelxl_version_number 2014/7
_shelx_space_group_comment
;
The symmetry employed for this shelxl refinement is uniquely defined
by the following loop, which should always be used as a source of
symmetry information in preference to the above space-group names.
They are only intended as comments.
;
_shelx_estimated_absorpt_t_min 0.455
_shelx_estimated_absorpt_t_max 0.676

loop_
_space_group_symop_operation_xyz
'x, y, z'
'-x, y+1/2, -z+1/2'
'-x, -y, -z'
'x, -y-1/2, z-1/2'

loop_
_atom_site_label
_atom_site_type_symbol
_atom_site_fract_x
_atom_site_fract_y
_atom_site_fract_z
_atom_site_U_iso_or_equiv
_atom_site_adp_type
_atom_site_occupancy
_atom_site_site_symmetry_order
_atom_site_calc_flag
_atom_site_refinement_flags_posn
_atom_site_refinement_flags_adp
_atom_site_refinement_flags_occupancy
_atom_site_disorder_assembly
_atom_site_disorder_group
Sm1 Sm 0.04655(3) 0.45703(2) 0.64126(2) 0.02743(10) Uani 1 1 d . . . . .
O1 O 0.1777(5) 0.5224(2) 0.7714(3) 0.0322(10) Uani 1 1 d . . . . .
C1 C 0.2770(7) 0.5322(4) 0.8663(4) 0.0342(15) Uani 1 1 d . . . . .
H1A H 0.3761 0.5225 0.8580 0.041 Uiso 1 1 calc R U . . .
C2 C 0.2730(8) 0.6118(4) 0.9016(5) 0.0443(18) Uani 1 1 d . . . . .
F1 F 0.3695(5) 0.6246(3) 0.9936(3) 0.0698(15) Uani 1 1 d . . . . .
F2 F 0.1433(5) 0.6317(2) 0.9138(3) 0.0555(11) Uani 1 1 d . . . . .
F3 F 0.3013(5) 0.6587(3) 0.8334(3) 0.0607(12) Uani 1 1 d . . . . .
C3 C 0.2511(7) 0.4772(4) 0.9446(5) 0.0383(16) Uani 1 1 d . . . . .
F4 F 0.3558(4) 0.4805(3) 1.0372(3) 0.0575(13) Uani 1 1 d . . . . .
F5 F 0.2548(5) 0.4073(2) 0.9103(3) 0.0530(11) Uani 1 1 d . . . . .
F6 F 0.1252(4) 0.4849(2) 0.9661(3) 0.0442(10) Uani 1 1 d . . . . .
O2 O 0.1089(4) 0.5492(2) 0.5347(3) 0.0277(8) Uani 1 1 d . . . . .
C4 C 0.2256(7) 0.5978(3) 0.5768(4) 0.0331(14) Uani 1 1 d . . . . .
H4A H 0.2323 0.6044 0.6523 0.040 Uiso 1 1 calc R U . . .
C5 C 0.3679(8) 0.5651(4) 0.5707(6) 0.0460(18) Uani 1 1 d . . . . .
F7 F 0.3800(5) 0.4943(3) 0.6007(4) 0.0651(13) Uani 1 1 d . . . . .
F8 F 0.3821(5) 0.5669(3) 0.4746(3) 0.0574(12) Uani 1 1 d . . . . .
F9 F 0.4825(5) 0.6010(3) 0.6320(4) 0.0674(14) Uani 1 1 d . . . . .
C6 C 0.1951(8) 0.6724(4) 0.5266(5) 0.0405(16) Uani 1 1 d . . . . .
F10 F 0.3088(5) 0.7172(2) 0.5462(4) 0.0641(14) Uani 1 1 d . . . . .
F11 F 0.0885(5) 0.7071(2) 0.5537(3) 0.0585(12) Uani 1 1 d . . . . .
F12 F 0.1477(4) 0.6655(2) 0.4209(3) 0.0443(10) Uani 1 1 d . . . . .
O3 O 0.1857(5) 0.3644(3) 0.6421(4) 0.0432(12) Uani 1 1 d . . . . .
C7 C 0.3068(11) 0.3220(6) 0.6401(8) 0.035(2) Uani 0.647(6) 1 d . . P A 1
H7A H 0.3541 0.3451 0.5898 0.041 Uiso 0.647(6) 1 calc R U P A 1
C8 C 0.4159(13) 0.3228(7) 0.7494(8) 0.041(3) Uani 0.647(6) 1 d D . P A 1
F13 F 0.444(2) 0.3922(8) 0.7846(12) 0.037(2) Uani 0.647(6) 1 d D . P A 1
F14 F 0.5409(10) 0.2901(6) 0.7466(7) 0.049(2) Uani 0.647(6) 1 d D . P A 1
F15 F 0.3623(7) 0.2872(4) 0.8180(4) 0.0483(17) Uani 0.647(6) 1 d D . P A 1
C9 C 0.2582(17) 0.2412(13) 0.6025(8) 0.051(3) Uani 0.647(6) 1 d D . P A 1
F16 F 0.3689(18) 0.1939(10) 0.6187(12) 0.088(6) Uani 0.647(6) 1 d D . P A 1
F17 F 0.1918(8) 0.2446(5) 0.5001(6) 0.0457(16) Uani 0.647(6) 1 d D . P A 1
F18 F 0.1608(13) 0.2151(11) 0.6479(11) 0.058(3) Uani 0.647(6) 1 d D . P A 1
C7' C 0.277(2) 0.3034(11) 0.6954(15) 0.035(2) Uani 0.353(6) 1 d . . P A 2
H7'A H 0.2574 0.2929 0.7636 0.041 Uiso 0.353(6) 1 calc R U P A 2
C8' C 0.432(3) 0.3266(14) 0.7126(13) 0.041(3) Uani 0.353(6) 1 d D . P A 2
F13' F 0.463(4) 0.3911(17) 0.763(3) 0.037(2) Uani 0.353(6) 1 d D . P A 2
F14' F 0.4608(12) 0.3422(7) 0.6232(9) 0.049(2) Uani 0.353(6) 1 d D . P A 2
F15' F 0.527(2) 0.2775(12) 0.7681(15) 0.0483(17) Uani 0.353(6) 1 d D . P A 2
C9' C 0.247(3) 0.238(2) 0.630(2) 0.051(3) Uani 0.353(6) 1 d D . P A 2
F16' F 0.338(4) 0.182(2) 0.661(3) 0.088(6) Uani 0.353(6) 1 d D . P A 2
F17' F 0.2478(16) 0.2472(11) 0.5309(15) 0.0457(16) Uani 0.353(6) 1 d D . P A 2
F18' F 0.114(3) 0.213(2) 0.624(2) 0.058(3) Uani 0.353(6) 1 d D . P A 2
O4 O -0.1573(5) 0.5355(3) 0.6683(3) 0.0353(10) Uani 1 1 d . . . . .
O5 O -0.0723(5) 0.4078(3) 0.7684(3) 0.0377(10) Uani 1 1 d . . . . .
C10 C -0.1603(8) 0.6128(4) 0.6399(6) 0.0466(18) Uani 1 1 d . . . . .
H10A H -0.2541 0.6345 0.6403 0.070 Uiso 1 1 calc R U . . .
H10B H -0.1472 0.6174 0.5700 0.070 Uiso 1 1 calc R U . . .
H10C H -0.0815 0.6393 0.6900 0.070 Uiso 1 1 calc R U . . .
C11 C -0.1821(7) 0.5252(4) 0.7673(4) 0.0398(17) Uani 1 1 d . . . . .
H11A H -0.2720 0.5516 0.7699 0.048 Uiso 1 1 calc R U . . .
H11B H -0.0995 0.5457 0.8227 0.048 Uiso 1 1 calc R U . . .
C12 C -0.1969(8) 0.4446(4) 0.7838(5) 0.0452(18) Uani 1 1 d . . . . .
H12A H -0.2034 0.4354 0.8554 0.054 Uiso 1 1 calc R U . . .
H12B H -0.2867 0.4254 0.7340 0.054 Uiso 1 1 calc R U . . .
C13 C -0.0559(10) 0.3329(4) 0.8082(6) 0.055(2) Uani 1 1 d . . . . .
H13A H -0.0404 0.3339 0.8839 0.083 Uiso 1 1 calc R U . . .
H13B H 0.0280 0.3095 0.7925 0.083 Uiso 1 1 calc R U . . .
H13C H -0.1442 0.3044 0.7755 0.083 Uiso 1 1 calc R U . . .

loop_
_atom_site_aniso_label
_atom_site_aniso_U_11
_atom_site_aniso_U_22
_atom_site_aniso_U_33
_atom_site_aniso_U_23
_atom_site_aniso_U_13
_atom_site_aniso_U_12
Sm1 0.03029(15) 0.03503(16) 0.01354(13) -0.00059(14) 0.00047(10) -0.00054(15)
O1 0.035(2) 0.041(3) 0.0137(18) -0.0031(16) -0.0036(16) -0.0026(18)
C1 0.027(3) 0.055(4) 0.017(3) -0.008(3) 0.002(2) -0.003(3)
C2 0.039(4) 0.061(5) 0.027(3) -0.016(3) 0.000(3) -0.006(3)
F1 0.065(3) 0.089(4) 0.035(2) -0.030(2) -0.018(2) 0.001(3)
F2 0.046(2) 0.062(3) 0.056(3) -0.017(2) 0.010(2) 0.007(2)
F3 0.074(3) 0.063(3) 0.043(2) -0.014(2) 0.012(2) -0.023(2)
C3 0.028(3) 0.067(5) 0.018(3) -0.002(3) 0.002(2) 0.002(3)
F4 0.038(2) 0.108(4) 0.0192(18) 0.011(2) -0.0027(16) 0.005(2)
F5 0.067(3) 0.060(3) 0.035(2) 0.012(2) 0.019(2) 0.011(2)
F6 0.0286(19) 0.078(3) 0.0245(18) 0.0023(18) 0.0058(15) -0.0020(18)
O2 0.028(2) 0.035(2) 0.0145(17) -0.0020(17) -0.0018(15) -0.0029(18)
C4 0.036(3) 0.037(3) 0.019(3) -0.005(2) -0.004(2) -0.006(3)
C5 0.033(4) 0.057(5) 0.043(4) 0.001(3) 0.001(3) -0.003(3)
F7 0.049(3) 0.056(3) 0.087(4) 0.019(3) 0.012(2) 0.011(2)
F8 0.043(2) 0.081(3) 0.052(3) -0.008(2) 0.020(2) 0.001(2)
F9 0.032(2) 0.090(4) 0.065(3) -0.005(3) -0.011(2) -0.014(2)
C6 0.045(4) 0.040(4) 0.029(3) -0.007(3) -0.002(3) -0.004(3)
F10 0.057(3) 0.049(3) 0.065(3) 0.002(2) -0.017(2) -0.019(2)
F11 0.072(3) 0.048(3) 0.052(3) -0.011(2) 0.010(2) 0.011(2)
F12 0.046(2) 0.052(2) 0.0265(19) 0.0065(17) -0.0024(16) -0.0076(19)
O3 0.037(3) 0.041(3) 0.039(3) -0.007(2) -0.010(2) 0.005(2)
C7 0.029(4) 0.046(5) 0.025(5) -0.002(4) 0.000(4) 0.003(4)
C8 0.036(5) 0.053(5) 0.028(8) -0.006(6) -0.001(6) 0.011(4)
F13 0.033(6) 0.058(3) 0.021(7) -0.010(4) 0.008(4) 0.001(3)
F14 0.031(3) 0.068(5) 0.044(5) 0.003(3) 0.006(3) 0.006(3)
F15 0.049(4) 0.062(4) 0.030(3) 0.012(3) 0.005(3) 0.006(3)
C9 0.048(6) 0.052(6) 0.040(10) -0.014(7) -0.007(6) 0.013(5)
F16 0.057(8) 0.063(7) 0.116(15) -0.040(9) -0.021(7) 0.022(6)
F17 0.029(5) 0.056(3) 0.041(5) -0.014(4) -0.008(3) -0.003(4)
F18 0.060(9) 0.051(3) 0.054(8) 0.010(5) -0.001(5) -0.007(7)
C7' 0.029(4) 0.046(5) 0.025(5) -0.002(4) 0.000(4) 0.003(4)
C8' 0.036(5) 0.053(5) 0.028(8) -0.006(6) -0.001(6) 0.011(4)
F13' 0.033(6) 0.058(3) 0.021(7) -0.010(4) 0.008(4) 0.001(3)
F14' 0.031(3) 0.068(5) 0.044(5) 0.003(3) 0.006(3) 0.006(3)
F15' 0.049(4) 0.062(4) 0.030(3) 0.012(3) 0.005(3) 0.006(3)
C9' 0.048(6) 0.052(6) 0.040(10) -0.014(7) -0.007(6) 0.013(5)
F16' 0.057(8) 0.063(7) 0.116(15) -0.040(9) -0.021(7) 0.022(6)
F17' 0.029(5) 0.056(3) 0.041(5) -0.014(4) -0.008(3) -0.003(4)
F18' 0.060(9) 0.051(3) 0.054(8) 0.010(5) -0.001(5) -0.007(7)
O4 0.037(2) 0.048(3) 0.0201(19) -0.0039(19) 0.0063(17) -0.001(2)
O5 0.044(3) 0.043(3) 0.026(2) 0.0025(19) 0.0102(19) -0.005(2)
C10 0.054(5) 0.051(5) 0.041(4) -0.001(3) 0.022(3) 0.005(4)
C11 0.038(4) 0.064(5) 0.017(3) -0.006(3) 0.007(2) 0.000(3)
C12 0.044(4) 0.066(5) 0.026(3) -0.003(3) 0.012(3) -0.013(4)
C13 0.080(6) 0.046(4) 0.037(4) 0.009(3) 0.012(4) -0.012(4)

loop_
_atom_type_symbol
_atom_type_description
_atom_type_scat_dispersion_real
_atom_type_scat_dispersion_imag
_atom_type_scat_source
C C 0.0033 0.0016 'International Tables Vol C Tables 4.2.6.8 and 6.1.1.4'
H H 0.0000 0.0000 'International Tables Vol C Tables 4.2.6.8 and 6.1.1.4'
O O 0.0106 0.0060 'International Tables Vol C Tables 4.2.6.8 and 6.1.1.4'
F F 0.0171 0.0103 'International Tables Vol C Tables 4.2.6.8 and 6.1.1.4'
Sm Sm -0.1638 3.4418 'International Tables Vol C Tables 4.2.6.8 and 6.1.1.4'

loop_
_geom_angle_atom_site_label_1
_geom_angle_atom_site_label_2
_geom_angle_atom_site_label_3
_geom_angle
_geom_angle_site_symmetry_1
_geom_angle_site_symmetry_3
O3 Sm1 O1 101.43(16) . .
O3 Sm1 O2 106.75(17) . .
O1 Sm1 O2 85.29(14) . .
O3 Sm1 O2 100.55(15) . 3_566
O1 Sm1 O2 149.75(15) . 3_566
O2 Sm1 O2 68.59(15) . 3_566
O3 Sm1 O5 97.11(18) . .
O1 Sm1 O5 85.19(15) . .
O2 Sm1 O5 155.63(15) . .
O2 Sm1 O5 112.36(14) 3_566 .
O3 Sm1 O4 161.24(18) . .
O1 Sm1 O4 83.02(15) . .
O2 Sm1 O4 91.71(14) . .
O2 Sm1 O4 82.82(13) 3_566 .
O5 Sm1 O4 64.88(15) . .
O3 Sm1 F12 75.66(15) . 3_566
O1 Sm1 F12 146.17(13) . 3_566
O2 Sm1 F12 128.20(11) . 3_566
O2 Sm1 F12 60.40(12) 3_566 3_566
O5 Sm1 F12 62.22(13) . 3_566
O4 Sm1 F12 90.44(14) . 3_566
O3 Sm1 Sm1 106.54(13) . 3_566
O1 Sm1 Sm1 118.55(11) . 3_566
O2 Sm1 Sm1 34.62(8) . 3_566
O2 Sm1 Sm1 33.97(10) 3_566 3_566
O5 Sm1 Sm1 141.15(11) . 3_566
O4 Sm1 Sm1 86.66(9) . 3_566
F12 Sm1 Sm1 94.00(7) 3_566 3_566
C1 O1 Sm1 154.7(4) . .
O1 C1 C3 110.7(5) . .
O1 C1 C2 109.8(5) . .
C3 C1 C2 112.3(5) . .
F3 C2 F1 107.6(6) . .
F3 C2 F2 106.7(6) . .
F1 C2 F2 105.4(6) . .
F3 C2 C1 111.1(6) . .
F1 C2 C1 112.3(6) . .
F2 C2 C1 113.3(6) . .
F6 C3 F5 106.5(6) . .
F6 C3 F4 106.3(5) . .
F5 C3 F4 105.6(5) . .
F6 C3 C1 114.8(6) . .
F5 C3 C1 110.5(5) . .
F4 C3 C1 112.4(5) . .
C4 O2 Sm1 120.0(3) . .
C4 O2 Sm1 128.6(3) . 3_566
Sm1 O2 Sm1 111.42(15) . 3_566
O2 C4 C6 110.3(5) . .
O2 C4 C5 111.3(5) . .
C6 C4 C5 113.1(6) . .
F8 C5 F7 107.0(6) . .
F8 C5 F9 107.1(6) . .
F7 C5 F9 106.9(6) . .
F8 C5 C4 112.4(6) . .
F7 C5 C4 111.2(6) . .
F9 C5 C4 112.1(6) . .
F10 C6 F11 108.2(6) . .
F10 C6 F12 106.1(6) . .
F11 C6 F12 105.5(5) . .
F10 C6 C4 114.4(6) . .
F11 C6 C4 111.6(6) . .
F12 C6 C4 110.5(5) . .
C6 F12 Sm1 111.9(4) . 3_566
C7 O3 Sm1 161.7(6) . .
C7' O3 Sm1 151.6(9) . .
O3 C7 C8 108.8(8) . .
O3 C7 C9 109.9(9) . .
C8 C7 C9 112.0(9) . .
F15 C8 F13 106.6(10) . .
F15 C8 F14 109.1(8) . .
F13 C8 F14 109.0(13) . .
F15 C8 C7 111.1(10) . .
F13 C8 C7 111.1(12) . .
F14 C8 C7 110.0(9) . .
F16 C9 F18 109.2(16) . .
F16 C9 F17 108.8(14) . .
F18 C9 F17 106.9(14) . .
F16 C9 C7 113.0(14) . .
F18 C9 C7 111.4(14) . .
F17 C9 C7 107.4(14) . .
C9' C7' O3 108.8(16) . .
C9' C7' C8' 110.1(19) . .
O3 C7' C8' 107.3(15) . .
F14' C8' F13' 101.3(19) . .
F14' C8' F15' 111.1(16) . .
F13' C8' F15' 106(3) . .
F14' C8' C7' 111.5(17) . .
F13' C8' C7' 113(2) . .
F15' C8' C7' 113(2) . .
F16' C9' F17' 103(3) . .
F16' C9' F18' 106(3) . .
F17' C9' F18' 105(3) . .
F16' C9' C7' 115(3) . .
F17' C9' C7' 117(3) . .
F18' C9' C7' 110(3) . .
C11 O4 C10 112.1(5) . .
C11 O4 Sm1 113.5(4) . .
C10 O4 Sm1 117.6(4) . .
C12 O5 C13 112.9(6) . .
C12 O5 Sm1 119.9(4) . .
C13 O5 Sm1 124.6(4) . .
O4 C11 C12 108.3(5) . .
O5 C12 C11 108.3(5) . .

loop_
_geom_bond_atom_site_label_1
_geom_bond_atom_site_label_2
_geom_bond_distance
_geom_bond_site_symmetry_2
Sm1 O3 2.130(5) .
Sm1 O1 2.182(4) .
Sm1 O2 2.368(4) .
Sm1 O2 2.408(3) 3_566
Sm1 O5 2.459(4) .
Sm1 O4 2.514(4) .
Sm1 F12 2.852(4) 3_566
Sm1 Sm1 3.9452(9) 3_566
O1 C1 1.367(6) .
C1 C3 1.509(9) .
C1 C2 1.511(10) .
C2 F3 1.324(9) .
C2 F1 1.335(7) .
C2 F2 1.344(8) .
C3 F6 1.321(7) .
C3 F5 1.343(8) .
C3 F4 1.358(7) .
O2 C4 1.406(7) .
O2 Sm1 2.408(3) 3_566
C4 C6 1.492(9) .
C4 C5 1.507(10) .
C5 F8 1.330(9) .
C5 F7 1.330(9) .
C5 F9 1.337(8) .
C6 F10 1.317(8) .
C6 F11 1.329(8) .
C6 F12 1.364(7) .
F12 Sm1 2.852(4) 3_566
O3 C7 1.393(11) .
O3 C7' 1.458(19) .
C7 C8 1.540(15) .
C7 C9 1.56(3) .
C8 F15 1.332(8) .
C8 F13 1.335(8) .
C8 F14 1.342(8) .
C9 F16 1.328(8) .
C9 F18 1.330(9) .
C9 F17 1.340(9) .
C7' C9' 1.44(5) .
C7' C8' 1.49(3) .
C8' F14' 1.329(10) .
C8' F13' 1.331(10) .
C8' F15' 1.333(10) .
C9' F16' 1.329(10) .
C9' F17' 1.333(10) .
C9' F18' 1.334(10) .
O4 C11 1.421(7) .
O4 C10 1.439(8) .
O5 C12 1.428(8) .
O5 C13 1.440(8) .
C11 C12 1.479(10) .
